data_7004541
loop_
_publ_author_name
'Woski, Markus'
'Berger, Raphael J. F.'
'Mitzel, Norbert W.'

_publ_section_title
;
 On the presence or absence of geminal Si&#x22EF;N interactions
 (\a-effect) in pentafluorophenylsilyl compounds with SiCN, SiNN and
 SiON backbones
;
_journal_issue 41
_journal_name_full 'Dalton Transactions'
_journal_page_first 5652
_journal_page_last 5658
_journal_paper_doi 10.1039/b808388f
_journal_year 2008
_chemical_formula_sum 'C9 H8 F7 N Si'
_chemical_formula_weight 291.25
_chemical_name_systematic
;
?
;
_space_group_IT_number 2
_symmetry_cell_setting triclinic
_symmetry_space_group_name_Hall '-P 1'
_symmetry_space_group_name_H-M 'P -1'
_atom_sites_solution_hydrogens geom
_atom_sites_solution_primary direct
_atom_sites_solution_secondary difmap
_audit_creation_method SHELXL-97
_cell_angle_alpha 68.54(3)
_cell_angle_beta 80.39(3)
_cell_angle_gamma 74.53(3)
_cell_formula_units_Z 2
_cell_length_a 5.8972(12)
_cell_length_b 10.326(2)
_cell_length_c 10.892(2)
_cell_measurement_temperature 223(2)
_cell_measurement_theta_max 25.66
_cell_measurement_theta_min 4.99
_cell_volume 593.1(2)
_computing_cell_refinement 'X-AREA (STOE 2003)'
_computing_data_collection 'STOE IPDS-1'
_computing_data_reduction 'X-AREA (STOE 2003)'
_computing_molecular_graphics 'SHELXTL 5.01'
_computing_publication_material 'SHELXTL 5.01'
_computing_structure_refinement 'SHELXL-97 (Sheldrick, 1997)'
_computing_structure_solution 'SHELXS-97 (Sheldrick, 1990)'
_diffrn_ambient_temperature 233(2)
_diffrn_measured_fraction_theta_full 0.900
_diffrn_measured_fraction_theta_max 0.900
_diffrn_measurement_device_type 'Stoe IPDS I'
_diffrn_measurement_method 'phi scans'
_diffrn_radiation_monochromator graphite
_diffrn_radiation_source 'fine-focus sealed tube'
_diffrn_radiation_type MoK\a
_diffrn_radiation_wavelength 0.71073
_diffrn_reflns_av_R_equivalents 0.1231
_diffrn_reflns_av_sigmaI/netI 0.0734
_diffrn_reflns_limit_h_max 6
_diffrn_reflns_limit_h_min -6
_diffrn_reflns_limit_k_max 12
_diffrn_reflns_limit_k_min -12
_diffrn_reflns_limit_l_max 13
_diffrn_reflns_limit_l_min -13
_diffrn_reflns_number 7718
_diffrn_reflns_theta_full 25.66
_diffrn_reflns_theta_max 25.66
_diffrn_reflns_theta_min 4.99
_exptl_absorpt_coefficient_mu 0.269
_exptl_absorpt_correction_type none
_exptl_crystal_colour colourless
_exptl_crystal_density_diffrn 1.631
_exptl_crystal_density_method 'not measured'
_exptl_crystal_description cylinder
_exptl_crystal_F_000 292
_exptl_crystal_size_max 0.5
_exptl_crystal_size_mid 0.5
_exptl_crystal_size_min 0.5
_refine_diff_density_max 0.736
_refine_diff_density_min -0.310
_refine_diff_density_rms 0.060
_refine_ls_extinction_method none
_refine_ls_goodness_of_fit_ref 1.113
_refine_ls_hydrogen_treatment mixed
_refine_ls_matrix_type full
_refine_ls_number_parameters 165
_refine_ls_number_reflns 2020
_refine_ls_number_restraints 0
_refine_ls_restrained_S_all 1.113
_refine_ls_R_factor_all 0.0960
_refine_ls_R_factor_gt 0.0811
_refine_ls_shift/su_max 0.000
_refine_ls_shift/su_mean 0.000
_refine_ls_structure_factor_coef Fsqd
_refine_ls_weighting_details 'calc w=1/[\s^2^(Fo^2^)+(0.0513P)^2^+0.9367P] where P=(Fo^2^+2Fc^2^)/3'
_refine_ls_weighting_scheme calc
_refine_ls_wR_factor_gt 0.1785
_refine_ls_wR_factor_ref 0.1901
_reflns_number_gt 1681
_reflns_number_total 2020
_reflns_threshold_expression >2sigma(I)
_cod_data_source_file b808388f.txt
_cod_data_source_block markus23
_cod_depositor_comments
;
The following automatic conversions were performed:
'_symmetry_cell_setting' value 'Triclinic' changed to 'triclinic'
according to '/home/saulius/struct/CIF-dictionaries/cif_core.dic'
dictionary named 'cif_core.dic' version 2.4.1 from 2010-06-29.

Automatic conversion script
Id: cif_fix_enum 1527 2010-12-29 10:47:43Z saulius 
;
_cod_original_sg_symbol_H-M P-1
_cod_database_code 7004541

loop_
_symmetry_equiv_pos_as_xyz
'x, y, z'
'-x, -y, -z'

loop_
_atom_site_label
_atom_site_type_symbol
_atom_site_fract_x
_atom_site_fract_y
_atom_site_fract_z
_atom_site_U_iso_or_equiv
_atom_site_adp_type
_atom_site_occupancy
_atom_site_symmetry_multiplicity
_atom_site_calc_flag
_atom_site_refinement_flags
_atom_site_disorder_assembly
_atom_site_disorder_group
Si Si 0.2685(2) 0.86837(12) 0.90696(11) 0.0498(4) Uani 1 1 d . . .
F3 F 0.0525(5) 0.7788(3) 0.7181(3) 0.0660(8) Uani 1 1 d . . .
F4 F 0.2353(6) 0.5719(3) 0.6143(3) 0.0803(10) Uani 1 1 d . . .
F7 F 0.7297(5) 0.6444(3) 0.9505(3) 0.0679(8) Uani 1 1 d . . .
F5 F 0.6694(7) 0.4031(3) 0.6733(3) 0.0869(11) Uani 1 1 d . . .
F2 F -0.0032(6) 0.9013(4) 0.9168(4) 0.0837(10) Uani 1 1 d . . .
F1 F 0.3372(7) 0.8109(4) 1.0536(3) 0.0877(11) Uani 1 1 d . . .
N N 0.3631(7) 1.0578(4) 0.6712(3) 0.0515(9) Uani 1 1 d . . .
C4 C 0.3829(7) 0.7187(4) 0.8396(3) 0.0414(9) Uani 1 1 d . . .
F6 F 0.9137(6) 0.4392(3) 0.8438(3) 0.0834(10) Uani 1 1 d . . .
C5 C 0.2643(8) 0.6948(4) 0.7529(4) 0.0442(9) Uani 1 1 d . . .
C6 C 0.3567(9) 0.5895(5) 0.6983(4) 0.0540(11) Uani 1 1 d . . .
C9 C 0.6018(8) 0.6289(4) 0.8673(4) 0.0463(10) Uani 1 1 d . . .
C8 C 0.7001(8) 0.5239(5) 0.8136(4) 0.0551(11) Uani 1 1 d . . .
C7 C 0.5762(9) 0.5039(4) 0.7281(4) 0.0556(12) Uani 1 1 d . . .
C3 C 0.4069(12) 1.0183(6) 0.8124(5) 0.0697(14) Uani 1 1 d . . .
H3A H 0.3386 1.0986 0.8431 0.084 Uiso 1 1 calc R . .
H3B H 0.5750 0.9908 0.8228 0.084 Uiso 1 1 calc R . .
C2 C 0.5698(15) 1.1009(9) 0.5919(8) 0.108(2) Uani 1 1 d . . .
H2A H 0.5519 1.1208 0.5004 0.162 Uiso 1 1 calc R . .
H2B H 0.7067 1.0255 0.6191 0.162 Uiso 1 1 calc R . .
H2C H 0.5883 1.1852 0.6036 0.162 Uiso 1 1 calc R . .
C1 C 0.1585(17) 1.1690(9) 0.6352(12) 0.148(4) Uani 1 1 d . . .
H1B H 0.1402 1.1939 0.5428 0.222 Uiso 1 1 calc R . .
H1A H 0.1748 1.2511 0.6519 0.222 Uiso 1 1 calc R . .
H1C H 0.0223 1.1373 0.6865 0.222 Uiso 1 1 calc R . .

loop_
_atom_site_aniso_label
_atom_site_aniso_U_11
_atom_site_aniso_U_22
_atom_site_aniso_U_33
_atom_site_aniso_U_23
_atom_site_aniso_U_13
_atom_site_aniso_U_12
Si 0.0699(9) 0.0473(6) 0.0391(6) -0.0184(5) -0.0004(5) -0.0211(5)
F3 0.0589(19) 0.0772(18) 0.0627(16) -0.0226(13) -0.0243(13) -0.0063(13)
F4 0.120(3) 0.089(2) 0.0526(15) -0.0318(14) -0.0242(16) -0.0354(18)
F7 0.0638(19) 0.0812(19) 0.0664(17) -0.0208(14) -0.0237(13) -0.0237(14)
F5 0.133(3) 0.0635(17) 0.0605(17) -0.0356(14) 0.0071(17) -0.0049(17)
F2 0.060(2) 0.083(2) 0.127(3) -0.065(2) 0.0077(17) -0.0131(15)
F1 0.134(3) 0.089(2) 0.0495(16) -0.0355(15) -0.0167(17) -0.0174(19)
N 0.064(3) 0.0421(18) 0.0474(19) -0.0079(14) -0.0028(16) -0.0211(16)
C4 0.050(3) 0.045(2) 0.0314(17) -0.0108(15) -0.0008(15) -0.0182(17)
F6 0.059(2) 0.080(2) 0.090(2) -0.0197(17) -0.0061(15) 0.0082(15)
C5 0.049(3) 0.049(2) 0.0339(18) -0.0090(15) -0.0047(16) -0.0159(17)
C6 0.083(4) 0.056(2) 0.0316(19) -0.0145(17) -0.0062(19) -0.029(2)
C9 0.052(3) 0.048(2) 0.039(2) -0.0088(16) -0.0062(17) -0.0187(18)
C8 0.053(3) 0.052(2) 0.047(2) -0.0063(19) 0.0030(19) -0.0099(19)
C7 0.085(4) 0.041(2) 0.0345(19) -0.0127(16) 0.008(2) -0.012(2)
C3 0.089(4) 0.063(3) 0.067(3) -0.022(2) -0.012(3) -0.031(3)
C2 0.106(6) 0.108(5) 0.121(6) -0.048(5) 0.024(4) -0.049(4)
C1 0.105(7) 0.101(6) 0.227(12) -0.033(7) -0.091(7) 0.011(5)

loop_
_atom_type_symbol
_atom_type_description
_atom_type_scat_dispersion_real
_atom_type_scat_dispersion_imag
_atom_type_scat_source
C C 0.0033 0.0016 'International Tables Vol C Tables 4.2.6.8 and 6.1.1.4'
H H 0.0000 0.0000 'International Tables Vol C Tables 4.2.6.8 and 6.1.1.4'
N N 0.0061 0.0033 'International Tables Vol C Tables 4.2.6.8 and 6.1.1.4'
F F 0.0171 0.0103 'International Tables Vol C Tables 4.2.6.8 and 6.1.1.4'
Si Si 0.0817 0.0704 'International Tables Vol C Tables 4.2.6.8 and 6.1.1.4'

loop_
_geom_angle_atom_site_label_1
_geom_angle_atom_site_label_2
_geom_angle_atom_site_label_3
_geom_angle
_geom_angle_site_symmetry_1
_geom_angle_site_symmetry_3
_geom_angle_publ_flag
F2 Si F1 105.2(2) . . ?
F2 Si C3 116.4(3) . . ?
F1 Si C3 108.6(2) . . ?
F2 Si C4 108.40(18) . . ?
F1 Si C4 107.25(18) . . ?
C3 Si C4 110.4(2) . . ?
C1 N C2 110.6(7) . . ?
C1 N C3 112.1(6) . . ?
C2 N C3 107.4(5) . . ?
C9 C4 C5 115.2(4) . . ?
C9 C4 Si 121.3(3) . . ?
C5 C4 Si 123.4(3) . . ?
F3 C5 C6 117.9(4) . . ?
F3 C5 C4 119.4(4) . . ?
C6 C5 C4 122.7(4) . . ?
F4 C6 C7 120.0(4) . . ?
F4 C6 C5 120.2(4) . . ?
C7 C6 C5 119.7(4) . . ?
F7 C9 C8 117.1(4) . . ?
F7 C9 C4 119.3(4) . . ?
C8 C9 C4 123.6(4) . . ?
F6 C8 C9 121.2(4) . . ?
F6 C8 C7 119.5(4) . . ?
C9 C8 C7 119.3(4) . . ?
F5 C7 C6 120.1(4) . . ?
F5 C7 C8 120.4(5) . . ?
C6 C7 C8 119.5(4) . . ?
N C3 Si 107.0(3) . . ?
N C3 H3A 110.3 . . ?
Si C3 H3A 110.3 . . ?
N C3 H3B 110.3 . . ?
Si C3 H3B 110.3 . . ?
H3A C3 H3B 108.6 . . ?
N C2 H2A 109.5 . . ?
N C2 H2B 109.5 . . ?
H2A C2 H2B 109.5 . . ?
N C2 H2C 109.5 . . ?
H2A C2 H2C 109.5 . . ?
H2B C2 H2C 109.5 . . ?
N C1 H1B 109.5 . . ?
N C1 H1A 109.5 . . ?
H1B C1 H1A 109.5 . . ?
N C1 H1C 109.5 . . ?
H1B C1 H1C 109.5 . . ?
H1A C1 H1C 109.5 . . ?

loop_
_geom_bond_atom_site_label_1
_geom_bond_atom_site_label_2
_geom_bond_distance
_geom_bond_site_symmetry_2
_geom_bond_publ_flag
Si F2 1.540(4) . ?
Si F1 1.569(3) . ?
Si C3 1.831(5) . ?
Si C4 1.868(4) . ?
F3 C5 1.340(5) . ?
F4 C6 1.339(5) . ?
F7 C9 1.347(5) . ?
F5 C7 1.336(5) . ?
N C1 1.421(8) . ?
N C2 1.445(8) . ?
N C3 1.488(6) . ?
C4 C9 1.380(6) . ?
C4 C5 1.388(5) . ?
F6 C8 1.342(5) . ?
C5 C6 1.372(6) . ?
C6 C7 1.372(7) . ?
C9 C8 1.367(6) . ?
C8 C7 1.375(7) . ?
C3 H3A 0.9700 . ?
C3 H3B 0.9700 . ?
C2 H2A 0.9600 . ?
C2 H2B 0.9600 . ?
C2 H2C 0.9600 . ?
C1 H1B 0.9600 . ?
C1 H1A 0.9600 . ?
C1 H1C 0.9600 . ?

loop_
_geom_torsion_atom_site_label_1
_geom_torsion_atom_site_label_2
_geom_torsion_atom_site_label_3
_geom_torsion_atom_site_label_4
_geom_torsion
_geom_torsion_site_symmetry_1
_geom_torsion_site_symmetry_2
_geom_torsion_site_symmetry_3
_geom_torsion_site_symmetry_4
_geom_torsion_publ_flag
F2 Si C4 C9 -153.8(3) . . . . ?
F1 Si C4 C9 -40.6(4) . . . . ?
C3 Si C4 C9 77.6(4) . . . . ?
F2 Si C4 C5 30.4(4) . . . . ?
F1 Si C4 C5 143.5(3) . . . . ?
C3 Si C4 C5 -98.3(4) . . . . ?
C9 C4 C5 F3 -178.6(3) . . . . ?
Si C4 C5 F3 -2.6(5) . . . . ?
C9 C4 C5 C6 0.1(6) . . . . ?
Si C4 C5 C6 176.2(3) . . . . ?
F3 C5 C6 F4 -0.7(6) . . . . ?
C4 C5 C6 F4 -179.4(4) . . . . ?
F3 C5 C6 C7 178.0(4) . . . . ?
C4 C5 C6 C7 -0.7(6) . . . . ?
C5 C4 C9 F7 180.0(3) . . . . ?
Si C4 C9 F7 3.8(5) . . . . ?
C5 C4 C9 C8 0.6(6) . . . . ?
Si C4 C9 C8 -175.5(3) . . . . ?
F7 C9 C8 F6 0.7(6) . . . . ?
C4 C9 C8 F6 -179.9(4) . . . . ?
F7 C9 C8 C7 179.9(4) . . . . ?
C4 C9 C8 C7 -0.7(6) . . . . ?
F4 C6 C7 F5 0.1(6) . . . . ?
C5 C6 C7 F5 -178.6(4) . . . . ?
F4 C6 C7 C8 179.4(4) . . . . ?
C5 C6 C7 C8 0.7(6) . . . . ?
F6 C8 C7 F5 -1.4(6) . . . . ?
C9 C8 C7 F5 179.3(4) . . . . ?
F6 C8 C7 C6 179.3(4) . . . . ?
C9 C8 C7 C6 0.0(6) . . . . ?
C1 N C3 Si 94.1(6) . . . . ?
C2 N C3 Si -144.3(4) . . . . ?
F2 Si C3 N -68.5(4) . . . . ?
F1 Si C3 N 173.0(3) . . . . ?
C4 Si C3 N 55.6(4) . . . . ?

loop_
_cod_related_entry_id
_cod_related_entry_database
_cod_related_entry_code
1 ChemSpider 30652674
